data_2006592
loop_
_publ_author_name
'Spengler, Roland'
'Zouari, Fatma'
'Ben Salah, Abdelhamid'
'Burzlaff, Hans'

_publ_section_title
;
 Bis(piperidinium) Tetrachloromercurate
;
_journal_issue 10
_journal_name_full 'Acta Crystallographica Section C'
_journal_page_first 1407
_journal_page_last 1409
_journal_paper_doi 10.1107/S0108270197008512
_journal_volume 53
_journal_year 1997
_chemical_formula_iupac '(C5 N H12)2 [Hg Cl4]'
_chemical_formula_structural '(C5 N H12)2 HgCl4'
_chemical_formula_sum 'C10 H24 Cl4 Hg N2'
_chemical_formula_weight 514.72
_chemical_name_systematic
;
Bis(piperidinium) Tetrachloromercurate
;
_space_group_IT_number 14
_symmetry_cell_setting monoclinic
_symmetry_space_group_name_Hall '-P 2yn'
_symmetry_space_group_name_H-M 'P 1 21/n 1'
_atom_type_scat_source International_Tables_Vol_IV_Table_2.2B
_cell_angle_alpha 90
_cell_angle_beta 100.760(10)
_cell_angle_gamma 90
_cell_formula_units_Z 4
_cell_length_a 14.954(2)
_cell_length_b 12.1570(10)
_cell_length_c 9.7010(10)
_cell_measurement_reflns_used 30
_cell_measurement_temperature 293
_cell_measurement_theta_max 10.9
_cell_measurement_theta_min 8.5
_cell_volume 1732.6(3)
_computing_cell_refinement 'local software'
_computing_data_collection 'local software (Gomm, 1993)'
_computing_data_reduction 'local software'
_computing_molecular_graphics 'CRYSTAN (Burzlaff & Rothammel, 1988)'
_computing_publication_material CRYSTAN
_computing_structure_refinement 'CRYSTAN (Spengler & Zimmermann, 1996)'
_computing_structure_solution 'CRYSTAN (Burzlaff & Rothammel, 1988)'
_diffrn_ambient_temperature 293
_diffrn_measurement_device_type 'Rebuilt Philips PW1100 diffractometer (Gomm, 1993)'
_diffrn_measurement_method \q/2\q
_diffrn_radiation_monochromator graphite
_diffrn_radiation_source 'X-Ray Tube'
_diffrn_radiation_type 'Mo K\a~1~'
_diffrn_radiation_wavelength .70926
_diffrn_reflns_av_R_equivalents .0613
_diffrn_reflns_av_sigmaI/netI .0149
_diffrn_reflns_limit_h_max 17
_diffrn_reflns_limit_h_min 0
_diffrn_reflns_limit_k_max 13
_diffrn_reflns_limit_k_min -13
_diffrn_reflns_limit_l_max 11
_diffrn_reflns_limit_l_min -11
_diffrn_reflns_number 5978
_diffrn_reflns_theta_max 24.0
_diffrn_reflns_theta_min .0
_diffrn_standards_decay_% 1.0
_diffrn_standards_interval_count 100
_diffrn_standards_number 4
_exptl_absorpt_coefficient_mu 9.491
_exptl_absorpt_correction_T_max .418
_exptl_absorpt_correction_T_min .357
_exptl_absorpt_correction_type 'Gaussian integration (Busing & Levy, 1957)'
_exptl_crystal_colour colourless
_exptl_crystal_density_diffrn 1.973
_exptl_crystal_density_meas ?
_exptl_crystal_description prismatic
_exptl_crystal_F_000 984
_exptl_crystal_size_max .200(10)
_exptl_crystal_size_mid .150(10)
_exptl_crystal_size_min .100(10)
_refine_diff_density_max 1.59
_refine_diff_density_min -1.42
_refine_ls_extinction_method none
_refine_ls_goodness_of_fit_all 1.31
_refine_ls_goodness_of_fit_ref 1.38
_refine_ls_hydrogen_treatment noref
_refine_ls_number_parameters 155
_refine_ls_number_reflns 2311
_refine_ls_R_factor_all .048
_refine_ls_R_factor_gt .039
_refine_ls_shift/su_max .00
_refine_ls_structure_factor_coef F
_refine_ls_weighting_details 'w = 1/[\s^2^(F~obs~) + 0.015F~obs~]'
_refine_ls_weighting_scheme calc
_refine_ls_wR_factor_all .042
_refine_ls_wR_factor_ref .040
_reflns_number_gt 2311
_reflns_number_total 2726
_reflns_threshold_expression F>2\s(F)
_cod_data_source_file jz1222.cif
_cod_data_source_block hgpip1
_cod_depositor_comments
;
The following automatic conversions were performed:
'_symmetry_cell_setting' value 'Monoclinic' changed to 'monoclinic'
according to '/home/saulius/struct/CIF-dictionaries/cif_core.dic'
dictionary named 'cif_core.dic' version 2.4.1 from 2010-06-29.

Automatic conversion script
Id: cif_fix_enum 1527 2010-12-29 10:47:43Z saulius 

The following automatic conversions were performed:

'_symmetry_cell_setting' value 'Monoclinic' changed to 'monoclinic'
according to /home/saulius/struct/CIF-dictionaries/cif_core.dic
dictionary named 'cif_core.dic' version 2.4.1 from 2010-06-29.

Automatic conversion script
Id: cif_fix_values 1715 2011-07-08 13:25:40Z adriana 

The following automatic conversions were performed:

'_exptl_crystal_density_meas' value 'not measured' was changed to '?'
- the value is perceived as not measured.

Automatic conversion script
Id: cif_fix_values 3008 2015-01-20 13:52:24Z robertas 

The following automatic conversions were performed:

'_refine_ls_weighting_scheme' value ' w = 1/[\s^2^(F~obs~) +
0.015F~obs~]' was changed to 'calc'. New tag
'_refine_ls_weighting_details' was created. The value of the new tag
was set to 'w = 1/[\s^2^(F~obs~) + 0.015F~obs~]'.

Automatic conversion script
Id: cif_fix_values 3143 2015-03-26 13:38:13Z robertas 
;
_cod_original_sg_symbol_H-M 'P 21/n'
_cod_database_code 2006592
_cod_database_fobs_code 2006592

loop_
_symmetry_equiv_pos_as_xyz
'  X  ,  Y  ,  Z  '
' 1/2-X  , 1/2+Y  , 1/2-Z  '
'  -X  ,  -Y  ,  -Z  '
' 1/2+X  , 1/2-Y  , 1/2+Z  '

loop_
_atom_site_label
_atom_site_fract_x
_atom_site_fract_y
_atom_site_fract_z
_atom_site_U_iso_or_equiv
_atom_site_adp_type
_atom_site_occupancy
Hg .08686(2) .31059(3) .19809(4) .04820(10) Uani 1.00000
Cl1 .1095(2) .2468(2) -.0396(2) .0554(9) Uani 1.00000
Cl2 -.0738(2) .2574(2) .1958(3) .0630(10) Uani 1.00000
Cl3 .1885(2) .2316(2) .3985(3) .0700(10) Uani 1.00000
Cl4 .1034(2) .5112(2) .1679(2) .0610(10) Uani 1.00000
N1 .1305(4) .4868(6) -.1756(7) .047(3) Uani 1.00000
N2 .3854(5) .2912(6) .3248(8) .053(3) Uani 1.00000
C1 .1029(6) .4434(9) -.3217(9) .060(4) Uani 1.00000
C2 .1450(8) .5083(9) -.4210(10) .075(5) Uani 1.00000
C3 .2456(9) .5090(10) -.3800(10) .086(6) Uani 1.00000
C4 .2740(6) .5540(10) -.2310(10) .085(5) Uani 1.00000
C5 .2304(6) .4885(9) -.1300(10) .068(4) Uani 1.00000
C6 .3746(8) .2776(8) .1710(10) .066(4) Uani 1.00000
C7 .4453(7) .3433(9) .1160(10) .066(4) Uani 1.00000
C8 .4420(7) .4627(9) .1540(10) .064(4) Uani 1.00000
C9 .4505(7) .4780(8) .3130(10) .061(4) Uani 1.00000
C10 .3797(7) .4090(8) .3660(10) .061(4) Uani 1.00000
H1 .10533 .44104 -.11191 .050(6) Uovl 1.00000
H2 .10832 .56057 -.17137 .050(6) Uovl 1.00000
H3 .33820 .25137 .35798 .050(6) Uovl 1.00000
H4 .44367 .26327 .36930 .050(6) Uovl 1.00000
H5 .03786 .44741 -.34817 .050(6) Uovl 1.00000
H6 .12200 .36816 -.32348 .050(6) Uovl 1.00000
H7 .12239 .58223 -.42247 .050(6) Uovl 1.00000
H8 .12797 .47640 -.51270 .050(6) Uovl 1.00000
H9 .27044 .55515 -.44383 .050(6) Uovl 1.00000
H10 .26803 .43561 -.38419 .050(6) Uovl 1.00000
H11 .25555 .62912 -.22950 .050(6) Uovl 1.00000
H12 .33897 .54879 -.20436 .050(6) Uovl 1.00000
H13 .24565 .52145 -.03913 .050(6) Uovl 1.00000
H14 .25333 .41461 -.12655 .050(6) Uovl 1.00000
H15 .38110 .20121 .14969 .050(6) Uovl 1.00000
H16 .31509 .30243 .12719 .050(6) Uovl 1.00000
H17 .50411 .31385 .15570 .050(6) Uovl 1.00000
H18 .43483 .33594 .01609 .050(6) Uovl 1.00000
H19 .49117 .50000 .12330 .050(6) Uovl 1.00000
H20 .38510 .49272 .10720 .050(6) Uovl 1.00000
H21 .51021 .45560 .35895 .050(6) Uovl 1.00000
H22 .44154 .55410 .33266 .050(6) Uovl 1.00000
H23 .38973 .41447 .46646 .050(6) Uovl 1.00000
H24 .32045 .43730 .32708 .050(6) Uovl 1.00000

loop_
_atom_site_aniso_label
_atom_site_aniso_U_11
_atom_site_aniso_U_22
_atom_site_aniso_U_33
_atom_site_aniso_U_12
_atom_site_aniso_U_13
_atom_site_aniso_U_23
Hg .0504(2) .0471(2) .0471(2) -.0009(2) -.00830(10) -.0001(2)
Cl1 .0650(10) .052(2) .0490(10) -.0030(10) .0000(10) -.0064(9)
Cl2 .0480(10) .057(2) .083(2) -.0020(10) .0070(10) -.0030(10)
Cl3 .060(2) .073(2) .0760(10) -.0060(10) -.0240(10) .0270(10)
Cl4 .086(2) .045(2) .0520(10) -.0050(10) .0000(10) -.0022(9)
N1 .042(4) .064(5) .037(3) -.001(4) .003(3) .008(3)
N2 .060(5) .051(5) .049(4) -.007(4) -.007(3) .010(3)
C1 .057(6) .073(8) .049(5) -.007(5) -.013(4) .004(4)
C2 .112(9) .073(8) .039(4) .005(8) -.009(5) -.001(4)
C3 .110(10) .077(8) .071(7) -.018(8) .047(7) -.001(6)
C4 .040(6) .100(10) .116(9) -.012(6) .020(6) -.017(7)
C5 .045(5) .089(8) .069(5) -.004(6) -.024(4) -.016(5)
C6 .091(8) .044(6) .063(5) .003(6) -.029(5) -.002(4)
C7 .084(8) .079(8) .035(4) .005(6) .002(4) -.005(4)
C8 .068(6) .066(7) .059(5) -.002(6) -.002(4) .014(5)
C9 .067(6) .053(7) .063(5) -.015(5) -.012(4) .008(4)
C10 .073(6) .056(7) .054(5) .010(5) .004(4) -.004(4)

loop_
_atom_type_symbol
_atom_type_scat_dispersion_real
_atom_type_scat_dispersion_imag
HG -2.389 9.227
CL 0.148 0.159
N 0.006 0.003
C 0.003 0.002
H 0.000 0.000

loop_
_geom_angle_atom_site_label_1
_geom_angle_atom_site_label_2
_geom_angle_atom_site_label_3
_geom_angle
_geom_angle_publ_flag
Cl4 Hg Cl3 114.98(8) yes
Cl2 Hg Cl3 111.34(9) yes
Cl2 Hg Cl4 111.93(8) yes
Cl1 Hg Cl3 116.14(9) yes
Cl1 Hg Cl4 99.32(8) yes
Cl1 Hg Cl2 101.94(8) yes
H1 N1 H2 109.4 no
C5 N1 H2 108.3 no
C5 N1 H1 108.3 no
C1 N1 H2 109.5 no
C1 N1 H1 109.5 no
C1 N1 C5 111.8(7) no
H4 N2 H3 109.5 no
C6 N2 H3 109.5 no
C6 N2 H4 109.5 no
C10 N2 H3 108.1 no
C10 N2 H4 108.1 no
C10 N2 C6 112.1(7) no
H5 C1 H6 109 no
C2 C1 H6 109.5 no
C2 C1 H5 109.5 no
N1 C1 H6 108.8 no
N1 C1 H5 108.8 no
N1 C1 C2 110.8(8) no
H7 C2 H8 109 no
C1 C2 H8 109 no
C1 C2 H7 109 no
C3 C2 H8 109 no
C3 C2 H7 109 no
C3 C2 C1 111.3(9) no
H9 C3 H10 109 no
C2 C3 H10 109 no
C2 C3 H9 109 no
C4 C3 H10 110 no
C4 C3 H9 109 no
C4 C3 C2 110.0(10) no
H12 C4 H11 109 no
C5 C4 H11 109 no
C5 C4 H12 109 no
C3 C4 H11 109 no
C3 C4 H12 109 no
C3 C4 C5 110.6(9) no
H13 C5 H14 109.4 no
N1 C5 H14 109.5 no
N1 C5 H13 109.5 no
C4 C5 H14 108.9 no
C4 C5 H13 108.9 no
C4 C5 N1 110.6(7) no
H16 C6 H15 109 no
N2 C6 H15 109.1 no
N2 C6 H16 109 no
C7 C6 H15 109 no
C7 C6 H16 109.5 no
C7 C6 N2 110.2(8) no
H18 C7 H17 109 no
C6 C7 H17 108.3 no
C6 C7 H18 108.3 no
C8 C7 H17 109.5 no
C8 C7 H18 109 no
C8 C7 C6 111.7(9) no
H20 C8 H19 109 no
C7 C8 H19 108 no
C7 C8 H20 108.5 no
C9 C8 H19 109.5 no
C9 C8 H20 109 no
C9 C8 C7 111.4(8) no
H22 C9 H21 109.5 no
C10 C9 H21 109.5 no
C10 C9 H22 109 no
C8 C9 H21 109.2 no
C8 C9 H22 109.2 no
C8 C9 C10 110.0(8) no
H23 C10 H24 109 no
N2 C10 H24 109.5 no
N2 C10 H23 109.5 no
C9 C10 H24 108.7 no
C9 C10 H23 108.6 no
C9 C10 N2 111.2(8) no

loop_
_geom_bond_atom_site_label_1
_geom_bond_atom_site_label_2
_geom_bond_site_symmetry_1
_geom_bond_site_symmetry_2
_geom_bond_distance
_geom_bond_publ_flag
Hg Cl1 . . 2.515(2) yes
Hg Cl2 . . 2.485(2) yes
Hg Cl3 . . 2.431(3) yes
Hg Cl4 . . 2.475(3) yes
N1 H1 . . .96 no
N1 H2 . . .96 no
N1 C1 . . 1.500(10) no
N2 H3 . . .96 no
N2 H4 . . .96 no
N2 C6 . . 1.480(10) no
C1 H5 . . .96 no
C1 H6 . . .96 no
C1 C2 . . 1.47(2) no
C2 H7 . . .96 no
C2 H8 . . .96 no
C2 C3 . . 1.48(2) no
C3 H9 . . .96 no
C3 H10 . . .96 no
C3 C4 . . 1.52(2) no
C4 H11 . . .96 no
C4 H12 . . .96 no
C4 C5 . . 1.50(2) no
C5 H13 . . .96 no
C5 H14 . . .96 no
C5 N1 . . 1.480(10) no
C6 H15 . . .96 no
C6 H16 . . .96 no
C6 C7 . . 1.50(2) no
C7 H17 . . .96 no
C7 H18 . . .96 no
C7 C8 . . 1.50(2) no
C8 H19 . . .96 no
C8 H20 . . .96 no
C8 C9 . . 1.530(10) no
C9 H21 . . .96 no
C9 H22 . . .96 no
C9 C10 . . 1.510(10) no
C10 H23 . . .96 no
C10 H24 . . .96 no
C10 N2 . . 1.490(10) no

loop_
_geom_hbond_atom_site_label_D
_geom_hbond_atom_site_label_H
_geom_hbond_atom_site_label_A
_geom_hbond_site_symmetry_A
_geom_hbond_distance_DH
_geom_hbond_distance_HA
_geom_hbond_distance_DA
_geom_hbond_angle_DHA
_geom_hbond_publ_flag
N1 H1 Cl1 . .96 2.46 3.242(4) 138 yes
N1 H2 Cl2 3_565 .96 2.27 3.219(4) 168 yes
N2 H3 Cl3 . .96 2.36 3.239(5) 153 yes
N2 H4 Cl1 4_555 .96 2.47 3.395(4) 161 yes
